data_7009162
loop_
_publ_author_name
'Cahill, Christopher L.'
'Parise, J. B.'

_publ_section_title
;
 On the formation of framework indium sulfides
;
_journal_issue 9
_journal_name_full 'Journal of the Chemical Society, Dalton Transactions'
_journal_page_first 1475
_journal_paper_doi 10.1039/a909005c
_journal_year 2000
_chemical_formula_sum 'C52 H56 In9 N8 S17'
_chemical_formula_weight 2371.5
_space_group_IT_number 14
_symmetry_cell_setting monoclinic
_symmetry_space_group_name_Hall '-P 2ybc'
_symmetry_space_group_name_H-M 'P 1 21/c 1'
_atom_sites_solution_hydrogens geom
_atom_sites_solution_primary direct
_atom_sites_solution_secondary difmap
_audit_conform_dict_location ftp://ftp.iucr.org/cifdics/cif_core2.1beta.dic
_audit_conform_dict_name cif_core.dic
_audit_conform_dict_version 2.1beta3
_audit_creation_date 1999-10-18T14:43:33-00:00
_audit_creation_method 'WinGX routine CIF_UPDATE'
_cell_angle_alpha 90
_cell_angle_beta 101.95(1)
_cell_angle_gamma 90
_cell_formula_units_Z 4
_cell_length_a 11.505(1)
_cell_length_b 28.708(1)
_cell_length_c 26.240(1)
_cell_measurement_reflns_used 6460
_cell_measurement_temperature 293(2)
_cell_measurement_theta_max 22.4
_cell_measurement_theta_min 0.96
_cell_measurement_wavelength 0.643
_cell_volume 8478.9(9)
_computing_cell_refinement 'SAINT V5.1 (Bruker-AXS, 1998)'
_computing_molecular_graphics 'Wingx (Farrugia, 1998)'
_computing_structure_refinement 'SHELXL-97 (Sheldrick, 1997)'
_computing_structure_solution 'SHELXS-97 (Sheldrick, 1990)'
_diffrn_ambient_temperature 293(2)
_diffrn_detector 'Bruker 1K CCD'
_diffrn_measured_fraction_theta_full 0.64
_diffrn_measured_fraction_theta_max 0.64
_diffrn_measurement_device 'Huber 4-Circle'
_diffrn_measurement_method 'Phi rotation'
_diffrn_radiation_monochromator Si(111)
_diffrn_radiation_type synchrotron
_diffrn_radiation_wavelength 0.643
_diffrn_reflns_av_R_equivalents 0.0616
_diffrn_reflns_av_sigmaI/netI 0.0778
_diffrn_reflns_limit_h_max 13
_diffrn_reflns_limit_h_min -9
_diffrn_reflns_limit_k_max 29
_diffrn_reflns_limit_k_min -25
_diffrn_reflns_limit_l_max 28
_diffrn_reflns_limit_l_min -23
_diffrn_reflns_number 33002
_diffrn_reflns_reduction_process 'SAINT V5.1 (Bruker, 1998)'
_diffrn_reflns_theta_full 22.24
_diffrn_reflns_theta_max 22.24
_diffrn_reflns_theta_min 0.96
_exptl_absorpt_coefficient_mu 2.853
_exptl_absorpt_correction_type none
_exptl_crystal_colour colorless
_exptl_crystal_density_diffrn 1.855
_exptl_crystal_description 'hexagonal plate'
_exptl_crystal_F_000 4536
_exptl_crystal_size_max 0.07
_exptl_crystal_size_mid 0.04
_exptl_crystal_size_min 0.006
_refine_diff_density_max 1.292
_refine_diff_density_min -2.392
_refine_diff_density_rms 0.471
_refine_ls_extinction_method none
_refine_ls_goodness_of_fit_ref 0.83
_refine_ls_hydrogen_treatment mixed
_refine_ls_matrix_type full
_refine_ls_number_parameters 775
_refine_ls_number_reflns 9274
_refine_ls_number_restraints 0
_refine_ls_restrained_S_all 0.83
_refine_ls_R_factor_all 0.0983
_refine_ls_R_factor_gt 0.0611
_refine_ls_shift/su_max 0.004
_refine_ls_shift/su_mean 0
_refine_ls_structure_factor_coef Fsqd
_refine_ls_weighting_scheme calc
_refine_ls_wR_factor_gt 0.1704
_refine_ls_wR_factor_ref 0.2163
_reflns_number_gt 6537
_reflns_number_total 9274
_reflns_threshold_expression >2sigma(I)
_cod_data_source_file a909005c.txt
_cod_data_source_block cb4_135s
_cod_original_cell_volume 8481(3)
_cod_original_sg_symbol_H-M 'P 21/c'
_cod_database_code 7009162

loop_
_symmetry_equiv_pos_as_xyz
'x, y, z'
'-x, y+1/2, -z+1/2'
'-x, -y, -z'
'x, -y-1/2, z-1/2'

loop_
_atom_site_label
_atom_site_type_symbol
_atom_site_fract_x
_atom_site_fract_y
_atom_site_fract_z
_atom_site_U_iso_or_equiv
_atom_site_adp_type
_atom_site_occupancy
_atom_site_symmetry_multiplicity
_atom_site_calc_flag
_atom_site_refinement_flags
_atom_site_disorder_assembly
_atom_site_disorder_group
In1 In 0.16822(9) 0.63571(4) 0.44726(4) 0.0318(4) Uani 1 1 d . . .
In2 In 0.38138(9) 0.71520(4) 0.55883(4) 0.0307(4) Uani 1 1 d . . .
In3 In -0.16938(9) 0.64263(4) 0.43400(4) 0.0322(4) Uani 1 1 d . . .
In4 In 0.51547(9) 0.63905(4) 0.46190(4) 0.0332(4) Uani 1 1 d . . .
In5 In 0.03197(9) 0.73947(4) 0.51915(4) 0.0316(4) Uani 1 1 d . . .
In6 In -0.02571(9) 0.74824(4) 0.37418(4) 0.0335(4) Uani 1 1 d . . .
In7 In 0.15170(9) 0.71293(4) 0.77552(4) 0.0357(4) Uani 1 1 d . . .
In8 In 0.21000(10) 0.74648(4) 0.66217(4) 0.0346(4) Uani 1 1 d . . .
In9 In 0.33759(9) 0.75023(4) 0.41144(4) 0.0310(4) Uani 1 1 d . . .
S10 S 0.1614(3) 0.69842(14) 0.38051(15) 0.0325(10) Uani 1 1 d . . .
S11 S -0.0046(3) 0.58680(15) 0.43760(17) 0.0393(11) Uani 1 1 d . . .
S12 S 0.5351(3) 0.65733(15) 0.55538(16) 0.0378(11) Uani 1 1 d . . .
S13 S -0.1934(3) 0.69481(16) 0.35725(16) 0.0417(11) Uani 1 1 d . . .
S14 S -0.1494(3) 0.69349(14) 0.51115(16) 0.0338(10) Uani 1 1 d . . .
S15 S 0.3368(3) 0.58825(15) 0.43596(17) 0.0379(11) Uani 1 1 d . . .
S16 S 0.0530(4) 0.78431(15) 0.59940(16) 0.0428(12) Uani 1 1 d . . .
S17 S 0.0140(4) 0.79769(15) 0.45026(16) 0.0378(11) Uani 1 1 d . . .
S18 S -0.0485(4) 0.7895(2) 0.29123(19) 0.0609(15) Uani 1 1 d . . .
S19 S -0.3324(3) 0.58921(15) 0.43917(19) 0.0446(12) Uani 1 1 d . . .
S20 S 0.1848(3) 0.67436(14) 0.53544(15) 0.0320(10) Uani 1 1 d . . .
S21 S 0.3663(3) 0.78248(14) 0.49973(15) 0.0350(11) Uani 1 1 d . . .
S22 S 0.5207(3) 0.70946(14) 0.40850(16) 0.0358(11) Uani 1 1 d . . .
S23 S 0.2085(4) 0.79022(16) 0.74439(16) 0.0426(12) Uani 1 1 d . . .
S24 S 0.4140(3) 0.74857(15) 0.64703(16) 0.0395(12) Uani 1 1 d . . .
S25 S 0.3130(4) 0.68656(15) 0.84676(16) 0.0386(11) Uani 1 1 d . . .
S26 S 0.1729(4) 0.66832(15) 0.69643(16) 0.0391(11) Uani 1 1 d . . .
N1 N -0.0269(12) 0.8412(5) 0.7675(6) 0.054(4) Uani 1 1 d . . .
N2 N 0.2252(14) 0.8798(5) 0.4466(7) 0.070(5) Uani 1 1 d . . .
N3 N 0.4495(16) 0.8381(6) 0.7965(7) 0.066(5) Uani 1 1 d . . .
N4 N -0.3365(12) 0.7702(5) 0.5209(5) 0.044(4) Uani 1 1 d . . .
N5 N 0.1732(14) 0.8786(5) 0.5464(6) 0.063(5) Uani 1 1 d . . .
N6 N 0.3607(19) 0.5599(7) 0.5534(7) 0.094(6) Uani 1 1 d . . .
N7 N 0.4911(11) 0.6925(5) 0.7610(5) 0.041(4) Uani 1 1 d . . .
N8 N -0.0733(13) 0.6398(6) 0.6170(6) 0.056(4) Uani 1 1 d . . .
C1 C 0.1812(16) 1.0670(7) 0.8333(8) 0.056(5) Uani 1 1 d . . .
C2 C -0.2902(16) 0.8106(7) 0.4963(7) 0.056(5) Uani 1 1 d . . .
H2 H -0.2457 0.8078 0.4706 0.067 Uiso 1 1 calc R . .
C3 C -0.3001(14) 0.7720(7) 0.5771(7) 0.050(5) Uani 1 1 d . . .
H3 H -0.2591 0.748 0.5969 0.06 Uiso 1 1 calc R . .
C4 C -0.3224(16) 0.8559(6) 0.5169(7) 0.053(5) Uani 1 1 d . . .
H4 H -0.3603 0.88 0.4961 0.064 Uiso 1 1 calc R . .
C5 C 0.206(2) 1.0228(8) 0.5855(7) 0.084(7) Uani 1 1 d . . .
H5A H 0.1304 1.0381 0.5732 0.101 Uiso 1 1 calc R . .
H5B H 0.2509 1.0263 0.5582 0.101 Uiso 1 1 calc R . .
C6 C -0.0025(18) 0.8944(6) 0.6970(7) 0.059(6) Uani 1 1 d . . .
H6 H 0.0372 0.8938 0.6695 0.07 Uiso 1 1 calc R . .
C7 C -0.0717(17) 0.8537(7) 0.7119(7) 0.066(6) Uani 1 1 d . . .
H7 H -0.1335 0.8386 0.6895 0.079 Uiso 1 1 calc R . .
C8 C -0.0052(16) 0.9379(7) 0.7330(7) 0.058(5) Uani 1 1 d . . .
C9 C 0.0400(15) 0.9232(6) 0.7895(6) 0.051(5) Uani 1 1 d . . .
H9 H 0.1012 0.9374 0.8132 0.061 Uiso 1 1 calc R . .
C13 C 0.6499(15) 0.6787(6) 0.8389(7) 0.048(5) Uani 1 1 d . . .
H13 H 0.6652 0.6894 0.8731 0.057 Uiso 1 1 calc R . .
C14 C -0.3322(16) 0.8720(6) 0.3256(7) 0.048(5) Uani 1 1 d . . .
C15 C -0.1566(15) 0.8854(6) 0.1916(7) 0.052(5) Uani 1 1 d . . .
H15 H -0.1447 0.8794 0.2272 0.063 Uiso 1 1 calc R . .
C16 C 0.5081(17) 0.6435(8) 0.7466(8) 0.073(7) Uani 1 1 d . . .
H16 H 0.4933 0.6334 0.7122 0.088 Uiso 1 1 calc R . .
C18 C -0.3343(16) 0.8158(7) 0.6004(8) 0.061(6) Uani 1 1 d . . .
H18 H -0.3795 0.8171 0.6258 0.073 Uiso 1 1 calc R . .
C19 C -0.2856(18) 0.8583(6) 0.5770(7) 0.055(5) Uani 1 1 d . . .
C20 C 0.0694(16) 1.0224(6) 0.7501(7) 0.056(5) Uani 1 1 d . . .
H20A H 0.0591 1.0492 0.7271 0.067 Uiso 1 1 calc R . .
H20B H 0.0025 1.0216 0.7673 0.067 Uiso 1 1 calc R . .
C21 C 0.3933(17) 0.9152(9) 0.7634(12) 0.101(9) Uani 1 1 d . . .
H21 H 0.3255 0.9337 0.7558 0.122 Uiso 1 1 calc R . .
C22 C 0.0673(16) 0.9777(7) 0.7167(7) 0.060(6) Uani 1 1 d . . .
H22A H 0.0347 0.9854 0.6805 0.072 Uiso 1 1 calc R . .
H22B H 0.1482 0.9671 0.719 0.072 Uiso 1 1 calc R . .
C23 C -0.094(2) 0.5562(7) 0.6345(7) 0.067(6) Uani 1 1 d . . .
H23 H -0.0456 0.5299 0.638 0.081 Uiso 1 1 calc R . .
C24 C -0.335(2) 0.9013(8) 0.5995(9) 0.086(7) Uani 1 1 d . . .
H24A H -0.3208 0.8979 0.6371 0.103 Uiso 1 1 calc R . .
H24B H -0.4208 0.9017 0.5868 0.103 Uiso 1 1 calc R . .
C25 C 0.3456(16) 0.8939(7) 0.4507(8) 0.069(6) Uani 1 1 d . . .
H25 H 0.4087 0.8731 0.4583 0.082 Uiso 1 1 calc R . .
C26 C 0.457(2) 0.5347(7) 0.5820(7) 0.072(6) Uani 1 1 d . . .
H26 H 0.5165 0.5205 0.5685 0.086 Uiso 1 1 calc R . .
C27 C 0.446(2) 0.5347(8) 0.6390(8) 0.089(8) Uani 1 1 d . . .
H27 H 0.5079 0.5445 0.6656 0.107 Uiso 1 1 calc R . .
C28 C 0.6059(17) 0.7103(7) 0.7930(8) 0.072(6) Uani 1 1 d . . .
H28 H 0.6445 0.7371 0.7857 0.086 Uiso 1 1 calc R . .
C29 C 0.5504(16) 0.6118(6) 0.7914(8) 0.064(6) Uani 1 1 d . . .
H29 H 0.5102 0.5851 0.7978 0.077 Uiso 1 1 calc R . .
C31 C 0.5975(18) 0.9429(7) 0.7575(8) 0.072(6) Uani 1 1 d . . .
H31A H 0.6166 0.9334 0.7938 0.086 Uiso 1 1 calc R . .
H31B H 0.663 0.9334 0.7418 0.086 Uiso 1 1 calc R . .
C34 C 0.1381(15) 0.9015(6) 0.4010(7) 0.060(6) Uani 1 1 d . . .
H34 H 0.0753 0.8849 0.3811 0.072 Uiso 1 1 calc R . .
C35 C 0.484(2) 0.9167(7) 0.7299(7) 0.065(6) Uani 1 1 d . . .
C36 C 0.1604(17) 0.9500(7) 0.3910(8) 0.071(6) Uani 1 1 d . . .
H36 H 0.1003 0.9722 0.384 0.085 Uiso 1 1 calc R . .
C37 C 0.292(2) 0.9617(7) 0.3929(9) 0.078(7) Uani 1 1 d . . .
C38 C 0.1850(16) 1.0290(7) 0.7922(7) 0.059(5) Uani 1 1 d . . .
H38A H 0.2044 0.9997 0.8101 0.07 Uiso 1 1 calc R . .
H38B H 0.2491 1.0364 0.7746 0.07 Uiso 1 1 calc R . .
C39 C -0.0320(16) 0.8812(7) 0.8008(7) 0.061(6) Uani 1 1 d . . .
H39 H -0.0755 0.8812 0.827 0.073 Uiso 1 1 calc R . .
C40 C 0.364(2) 0.9464(7) 0.4416(10) 0.084(7) Uani 1 1 d . . .
C41 C 0.330(2) 0.5177(8) 0.6493(8) 0.076(6) Uani 1 1 d . . .
C42 C 0.0865(17) 0.9552(8) 0.5462(8) 0.074(7) Uani 1 1 d . . .
H42 H 0.0443 0.9745 0.5204 0.089 Uiso 1 1 calc R . .
C43 C 0.235(2) 0.5386(7) 0.5563(8) 0.077(7) Uani 1 1 d . . .
H43 H 0.1781 0.5273 0.5284 0.092 Uiso 1 1 calc R . .
C44 C 0.2910(18) 0.9427(8) 0.5895(8) 0.074(6) Uani 1 1 d . . .
H44 H 0.3659 0.9548 0.5894 0.089 Uiso 1 1 calc R . .
C45 C 0.0646(17) 0.9029(7) 0.5482(8) 0.065(6) Uani 1 1 d . . .
H45 H -0.0072 0.889 0.5503 0.078 Uiso 1 1 calc R . .
C46 C 0.181(2) 0.9724(7) 0.5892(7) 0.067(6) Uani 1 1 d . . .
C47 C 0.4151(19) 0.8827(11) 0.8099(9) 0.088(8) Uani 1 1 d . . .
H47 H 0.4069 0.8912 0.8432 0.105 Uiso 1 1 calc R . .
C48 C 0.2637(17) 0.8910(7) 0.5900(7) 0.071(7) Uani 1 1 d . . .
H48 H 0.3011 0.8703 0.6154 0.086 Uiso 1 1 calc R . .
C49 C 0.312(2) 0.5234(8) 0.7073(8) 0.090(8) Uani 1 1 d . . .
H49A H 0.3155 0.5561 0.7168 0.108 Uiso 1 1 calc R . .
H49B H 0.2348 0.5114 0.71 0.108 Uiso 1 1 calc R . .
C50 C 0.588(2) 0.9960(6) 0.7551(7) 0.073(7) Uani 1 1 d . . .
H50A H 0.512 1.0048 0.7628 0.088 Uiso 1 1 calc R . .
H50B H 0.5873 1.0058 0.7197 0.088 Uiso 1 1 calc R . .
C51 C 0.284(2) 1.0509(7) 0.4133(9) 0.080(7) Uani 1 1 d . . .
H51A H 0.3163 1.0433 0.4496 0.096 Uiso 1 1 calc R . .
H51B H 0.1988 1.0533 0.4087 0.096 Uiso 1 1 calc R . .
C52 C 0.315(2) 1.0114(7) 0.3786(8) 0.080(7) Uani 1 1 d . . .
H52A H 0.2702 1.0168 0.3434 0.096 Uiso 1 1 calc R . .
H52B H 0.3982 1.0139 0.3778 0.096 Uiso 1 1 calc R . .
C53 C 0.272(2) 1.0502(8) 0.6322(8) 0.082(7) Uani 1 1 d . . .
H53A H 0.2275 1.0474 0.6598 0.098 Uiso 1 1 calc R . .
H53B H 0.3484 1.0357 0.6446 0.098 Uiso 1 1 calc R . .
C54 C -0.1545(16) 0.6510(7) 0.6494(7) 0.057(5) Uani 1 1 d . . .
H54 H -0.2012 0.6777 0.6452 0.068 Uiso 1 1 calc R . .
C55 C -0.2912(18) 0.8997(7) 0.3761(7) 0.064(6) Uani 1 1 d . . .
C56 C -0.0953(19) 0.5939(9) 0.5954(9) 0.080(7) Uani 1 1 d . . .
H56 H -0.1095 0.5882 0.5598 0.097 Uiso 1 1 calc R . .
C57 C 0.223(2) 0.5404(9) 0.6152(9) 0.101(9) Uani 1 1 d . . .
H57 H 0.1603 0.5536 0.6272 0.121 Uiso 1 1 calc R . .
C58 C 0.507(2) 0.8653(7) 0.7192(10) 0.083(7) Uani 1 1 d . . .
H58 H 0.5024 0.8537 0.6857 0.099 Uiso 1 1 calc R . .
C59 C 0.538(2) 0.8367(7) 0.7653(10) 0.081(7) Uani 1 1 d . . .
H59 H 0.6068 0.8191 0.7738 0.098 Uiso 1 1 calc R . .

loop_
_atom_site_aniso_label
_atom_site_aniso_U_11
_atom_site_aniso_U_22
_atom_site_aniso_U_33
_atom_site_aniso_U_23
_atom_site_aniso_U_13
_atom_site_aniso_U_12
In1 0.0185(6) 0.0456(8) 0.0304(7) 0.0023(5) 0.0031(5) 0.0005(5)
In2 0.0232(6) 0.0453(8) 0.0225(7) 0.0008(5) 0.0022(5) -0.0004(5)
In3 0.0182(6) 0.0476(8) 0.0297(7) -0.0021(6) 0.0024(5) -0.0025(5)
In4 0.0202(6) 0.0439(8) 0.0351(8) 0.0004(6) 0.0053(5) 0.0024(5)
In5 0.0259(6) 0.0435(8) 0.0237(7) -0.0006(5) 0.0012(5) -0.0012(5)
In6 0.0250(6) 0.0513(8) 0.0237(7) 0.0048(5) 0.0037(5) 0.0030(5)
In7 0.0287(6) 0.0560(9) 0.0225(7) -0.0041(6) 0.0055(5) -0.0030(5)
In8 0.0289(6) 0.0543(9) 0.0192(7) -0.0014(5) 0.0018(5) -0.0017(5)
In9 0.0246(6) 0.0424(8) 0.0244(7) 0.0007(5) 0.0013(5) 0.0008(5)
S10 0.023(2) 0.044(3) 0.029(2) 0.004(2) 0.0021(18) -0.0033(18)
S11 0.022(2) 0.043(3) 0.053(3) 0.000(2) 0.008(2) -0.0008(18)
S12 0.027(2) 0.052(3) 0.033(3) 0.000(2) 0.0013(19) 0.007(2)
S13 0.029(2) 0.059(3) 0.032(3) 0.006(2) -0.0039(19) -0.003(2)
S14 0.025(2) 0.046(3) 0.030(2) -0.008(2) 0.0045(18) -0.0035(18)
S15 0.022(2) 0.046(3) 0.048(3) -0.005(2) 0.012(2) 0.0008(18)
S16 0.045(3) 0.054(3) 0.026(3) -0.007(2) -0.001(2) 0.007(2)
S17 0.041(2) 0.043(3) 0.027(2) 0.000(2) 0.003(2) -0.005(2)
S18 0.034(2) 0.109(4) 0.041(3) 0.034(3) 0.012(2) 0.018(3)
S19 0.024(2) 0.040(3) 0.073(3) -0.014(2) 0.016(2) -0.0041(18)
S20 0.024(2) 0.046(3) 0.025(2) 0.0000(19) 0.0016(18) -0.0019(18)
S21 0.031(2) 0.046(3) 0.025(2) 0.0029(19) -0.0013(19) 0.0051(19)
S22 0.023(2) 0.047(3) 0.037(3) 0.004(2) 0.0077(19) 0.0020(18)
S23 0.047(3) 0.055(3) 0.025(3) -0.004(2) 0.007(2) -0.003(2)
S24 0.026(2) 0.066(3) 0.025(2) -0.006(2) 0.0007(19) -0.0066(19)
S25 0.041(2) 0.049(3) 0.024(2) -0.003(2) 0.0000(19) -0.001(2)
S26 0.039(2) 0.052(3) 0.026(2) -0.003(2) 0.007(2) -0.001(2)
N1 0.048(9) 0.073(11) 0.035(9) 0.000(9) -0.002(7) 0.002(8)
N2 0.054(10) 0.060(11) 0.097(14) 0.004(10) 0.019(10) 0.008(8)
N3 0.072(12) 0.073(13) 0.043(11) 0.012(9) -0.011(9) -0.017(10)
N4 0.044(8) 0.053(10) 0.038(10) 0.014(8) 0.014(7) -0.009(7)
N5 0.067(11) 0.064(11) 0.056(11) 0.005(8) 0.008(9) -0.004(9)
N6 0.122(17) 0.100(16) 0.071(14) 0.024(12) 0.042(13) 0.007(14)
N7 0.035(8) 0.036(9) 0.049(9) -0.004(7) 0.002(7) 0.011(6)
N8 0.044(9) 0.086(14) 0.038(10) 0.010(9) 0.004(8) -0.012(9)
C1 0.056(12) 0.061(15) 0.053(14) -0.003(11) 0.012(11) 0.011(10)
C2 0.055(12) 0.077(16) 0.042(12) -0.007(11) 0.026(10) 0.001(11)
C3 0.035(10) 0.058(14) 0.060(14) 0.009(11) 0.015(10) 0.011(9)
C4 0.067(13) 0.049(13) 0.048(13) 0.013(10) 0.020(10) 0.016(10)
C5 0.13(2) 0.081(18) 0.034(13) -0.018(11) 0.007(13) -0.022(15)
C6 0.098(16) 0.063(14) 0.020(11) -0.012(9) 0.024(10) -0.009(12)
C7 0.063(13) 0.075(15) 0.047(13) 0.007(11) -0.019(10) -0.017(11)
C8 0.055(12) 0.063(14) 0.054(13) 0.002(11) 0.008(10) -0.005(11)
C9 0.045(10) 0.078(14) 0.024(10) 0.023(9) -0.009(8) -0.012(10)
C13 0.057(12) 0.049(13) 0.033(11) 0.006(9) 0.000(9) 0.002(9)
C14 0.055(11) 0.039(12) 0.050(12) 0.000(9) 0.011(10) -0.009(9)
C15 0.064(12) 0.046(13) 0.046(13) -0.009(10) 0.009(10) 0.003(10)
C16 0.071(14) 0.098(19) 0.039(13) 0.007(12) -0.013(11) 0.007(12)
C18 0.054(12) 0.076(17) 0.062(14) -0.012(12) 0.033(11) -0.022(11)
C19 0.086(14) 0.022(12) 0.057(14) -0.022(10) 0.016(11) 0.006(10)
C20 0.068(13) 0.056(13) 0.042(12) 0.002(10) 0.010(10) 0.016(10)
C21 0.036(12) 0.10(2) 0.16(3) -0.020(19) 0.000(16) 0.036(12)
C22 0.057(12) 0.069(15) 0.050(13) -0.011(11) 0.005(10) 0.018(11)
C23 0.121(19) 0.066(15) 0.024(12) 0.024(11) 0.038(13) 0.024(13)
C24 0.084(16) 0.10(2) 0.075(17) -0.002(14) 0.009(13) -0.016(14)
C25 0.039(11) 0.055(15) 0.098(17) -0.011(11) -0.020(11) 0.008(9)
C26 0.105(18) 0.076(16) 0.032(13) 0.012(11) 0.011(12) 0.007(13)
C27 0.10(2) 0.099(19) 0.052(16) 0.024(13) -0.009(13) -0.021(15)
C28 0.056(13) 0.068(15) 0.086(17) 0.015(12) -0.001(12) -0.016(11)
C29 0.057(12) 0.047(13) 0.080(16) -0.010(11) -0.008(11) -0.010(10)
C31 0.084(16) 0.080(18) 0.059(15) -0.006(12) 0.034(13) 0.024(13)
C34 0.052(12) 0.043(13) 0.068(14) 0.010(10) -0.028(10) -0.014(9)
C35 0.088(17) 0.056(15) 0.043(12) -0.005(10) -0.005(12) 0.002(12)
C36 0.060(13) 0.061(16) 0.086(17) 0.015(12) 0.004(12) 0.027(11)
C37 0.100(18) 0.041(15) 0.084(17) 0.035(12) -0.001(14) -0.014(12)
C38 0.058(12) 0.072(14) 0.043(12) 0.009(11) 0.004(10) 0.014(10)
C39 0.048(11) 0.099(17) 0.039(12) 0.017(12) 0.017(10) 0.010(11)
C40 0.082(16) 0.054(16) 0.11(2) 0.026(13) 0.008(15) -0.013(12)
C41 0.077(15) 0.094(17) 0.062(16) 0.020(13) 0.023(13) -0.008(13)
C42 0.056(13) 0.091(19) 0.068(15) -0.007(12) -0.004(11) 0.010(12)
C43 0.094(17) 0.075(16) 0.052(15) 0.015(11) -0.007(12) 0.002(13)
C44 0.053(13) 0.104(19) 0.058(14) 0.001(12) -0.004(11) -0.002(13)
C45 0.057(13) 0.045(14) 0.092(17) 0.000(11) 0.013(12) -0.010(10)
C46 0.109(18) 0.045(14) 0.046(13) -0.015(10) 0.015(12) -0.011(12)
C47 0.062(15) 0.16(3) 0.039(14) -0.008(17) 0.009(12) -0.020(16)
C48 0.065(14) 0.073(16) 0.055(14) 0.017(11) -0.034(11) -0.018(11)
C49 0.17(3) 0.071(16) 0.036(14) 0.004(11) 0.033(15) 0.009(16)
C50 0.14(2) 0.049(15) 0.037(13) 0.008(10) 0.033(13) 0.003(13)
C51 0.095(17) 0.065(17) 0.085(18) 0.037(14) 0.027(14) 0.012(13)
C52 0.105(18) 0.070(17) 0.059(15) -0.021(13) 0.008(13) 0.018(14)
C53 0.098(18) 0.095(19) 0.044(14) -0.020(12) -0.005(12) -0.023(14)
C54 0.045(11) 0.064(14) 0.051(13) 0.011(11) -0.011(10) 0.005(10)
C55 0.089(15) 0.049(14) 0.048(13) -0.016(10) -0.001(11) -0.024(11)
C56 0.084(16) 0.11(2) 0.054(15) 0.003(15) 0.026(13) 0.011(14)
C57 0.083(17) 0.15(2) 0.077(19) 0.032(16) 0.027(14) 0.066(17)
C58 0.12(2) 0.066(17) 0.074(18) -0.020(14) 0.041(15) 0.008(14)
C59 0.076(16) 0.063(16) 0.11(2) 0.027(15) 0.028(16) 0.014(12)

loop_
_atom_type_symbol
_atom_type_description
_atom_type_scat_dispersion_real
_atom_type_scat_dispersion_imag
_atom_type_scat_source
C C 0.0033 0.0016 'International Tables Vol C Tables 4.2.6.8 and 6.1.1.4'
H H 0 0 'International Tables Vol C Tables 4.2.6.8 and 6.1.1.4'
N N 0.0061 0.0033 'International Tables Vol C Tables 4.2.6.8 and 6.1.1.4'
S S 0.1246 0.1234 'International Tables Vol C Tables 4.2.6.8 and 6.1.1.4'
In In -0.7276 1.31 'International Tables Vol C Tables 4.2.6.8 and 6.1.1.4'

loop_
_geom_angle_atom_site_label_1
_geom_angle_atom_site_label_2
_geom_angle_atom_site_label_3
_geom_angle
_geom_angle_site_symmetry_1
_geom_angle_site_symmetry_3
_geom_angle_publ_flag
S11 In1 S15 108.78(15) . . ?
S11 In1 S10 116.30(14) . . ?
S15 In1 S10 103.11(14) . . ?
S11 In1 S20 104.75(14) . . ?
S15 In1 S20 116.46(14) . . ?
S10 In1 S20 107.92(14) . . ?
S12 In2 S24 109.34(14) . . ?
S12 In2 S21 117.88(15) . . ?
S24 In2 S21 105.23(14) . . ?
S12 In2 S20 107.20(14) . . ?
S24 In2 S20 111.38(14) . . ?
S21 In2 S20 105.80(13) . . ?
S19 In3 S14 105.49(15) . . ?
S19 In3 S11 100.47(14) . . ?
S14 In3 S11 114.47(14) . . ?
S19 In3 S13 117.87(15) . . ?
S14 In3 S13 106.42(15) . . ?
S11 In3 S13 112.22(15) . . ?
S19 In4 S22 103.86(15) 1_655 . ?
S19 In4 S12 116.57(15) 1_655 . ?
S22 In4 S12 112.37(15) . . ?
S19 In4 S15 100.56(14) 1_655 . ?
S22 In4 S15 116.17(14) . . ?
S12 In4 S15 107.08(15) . . ?
S16 In5 S17 104.74(15) . . ?
S16 In5 S14 106.80(15) . . ?
S17 In5 S14 111.67(14) . . ?
S16 In5 S20 107.71(14) . . ?
S17 In5 S20 125.28(14) . . ?
S14 In5 S20 99.51(13) . . ?
S17 In6 S13 121.88(15) . . ?
S17 In6 S18 114.59(18) . . ?
S13 In6 S18 102.17(16) . . ?
S17 In6 S10 105.30(14) . . ?
S13 In6 S10 106.45(14) . . ?
S18 In6 S10 105.15(15) . . ?
S18 In7 S25 117.04(17) 4_576 . ?
S18 In7 S26 112.83(15) 4_576 . ?
S25 In7 S26 106.46(14) . . ?
S18 In7 S23 113.83(18) 4_576 . ?
S25 In7 S23 108.31(14) . . ?
S26 In7 S23 96.18(15) . . ?
S18 In7 In8 122.49(13) 4_576 . ?
S25 In7 In8 120.43(11) . . ?
S26 In7 In8 48.10(10) . . ?
S23 In7 In8 48.31(10) . . ?
S16 In8 S24 118.60(16) . . ?
S16 In8 S26 119.23(15) . . ?
S24 In8 S26 108.77(15) . . ?
S16 In8 S23 102.74(15) . . ?
S24 In8 S23 107.81(15) . . ?
S26 In8 S23 96.31(15) . . ?
S16 In8 In7 118.31(12) . . ?
S24 In8 In7 121.93(11) . . ?
S26 In8 In7 48.20(10) . . ?
S23 In8 In7 48.34(11) . . ?
S22 In9 S21 105.45(14) . . ?
S22 In9 S25 108.06(15) . 4_575 ?
S21 In9 S25 110.19(14) . 4_575 ?
S22 In9 S10 110.60(14) . . ?
S21 In9 S10 118.00(14) . . ?
S25 In9 S10 104.27(14) 4_575 . ?
In1 S10 In9 107.24(14) . . ?
In1 S10 In6 110.52(15) . . ?
In9 S10 In6 107.51(16) . . ?
In1 S11 In3 103.65(16) . . ?
In2 S12 In4 105.35(15) . . ?
In6 S13 In3 106.51(15) . . ?
In5 S14 In3 108.81(16) . . ?
In1 S15 In4 105.71(16) . . ?
In8 S16 In5 105.87(17) . . ?
In6 S17 In5 100.38(16) . . ?
In7 S18 In6 102.00(16) 4_575 . ?
In4 S19 In3 104.11(16) 1_455 . ?
In2 S20 In1 108.64(15) . . ?
In2 S20 In5 104.70(15) . . ?
In1 S20 In5 104.59(13) . . ?
In9 S21 In2 105.99(16) . . ?
In9 S22 In4 104.67(15) . . ?
In8 S23 In7 83.35(14) . . ?
In2 S24 In8 100.32(14) . . ?
In9 S25 In7 104.81(16) 4_576 . ?
In8 S26 In7 83.70(14) . . ?
C39 N1 C7 110.6(15) . . ?
C25 N2 C34 114.3(16) . . ?
C47 N3 C59 116.0(17) . . ?
C3 N4 C2 111.3(14) . . ?
C48 N5 C45 110.2(16) . . ?
C26 N6 C43 113.7(17) . . ?
C16 N7 C28 108.6(13) . . ?
C54 N8 C56 111.0(15) . . ?
C23 C1 C15 110.5(16) 2_556 3_576 ?
C23 C1 C38 112.0(16) 2_556 . ?
C15 C1 C38 111.5(16) 3_576 . ?
N4 C2 C4 112.8(15) . . ?
N4 C3 C18 113.7(15) . . ?
C2 C4 C19 111.9(15) . . ?
C46 C5 C53 121.5(19) . . ?
C7 C6 C8 112.5(16) . . ?
N1 C7 C6 110.3(15) . . ?
C9 C8 C22 112.6(15) . . ?
C9 C8 C6 108.5(15) . . ?
C22 C8 C6 110.3(15) . . ?
C8 C9 C39 108.6(15) . . ?
C28 C13 C14 115.7(16) . 4_676 ?
C13 C14 C29 106.3(14) 4_475 4_475 ?
C13 C14 C55 109.4(15) 4_475 . ?
C29 C14 C55 114.9(16) 4_475 . ?
C1 C15 C54 109.6(16) 3_576 4_575 ?
N7 C16 C29 114.9(16) . . ?
C3 C18 C19 111.2(15) . . ?
C18 C19 C24 107.0(17) . . ?
C18 C19 C4 109.2(14) . . ?
C24 C19 C4 112.5(16) . . ?
C38 C20 C22 114.4(15) . . ?
C35 C21 C47 118.0(17) . . ?
C8 C22 C20 114.0(15) . . ?
C1 C23 C56 109.2(17) 2_546 . ?
C19 C24 C51 116.1(18) . 3_576 ?
N2 C25 C40 115.3(16) . . ?
N6 C26 C27 108(2) . . ?
C41 C27 C26 115.7(19) . . ?
N7 C28 C13 110.6(15) . . ?
C16 C29 C14 112.3(16) . 4_676 ?
C50 C31 C35 114.8(18) . . ?
C36 C34 N2 115.0(15) . . ?
C21 C35 C58 104.4(18) . . ?
C21 C35 C31 111.3(17) . . ?
C58 C35 C31 113.1(18) . . ?
C34 C36 C37 114.4(16) . . ?
C40 C37 C52 114.1(19) . . ?
C40 C37 C36 110.2(18) . . ?
C52 C37 C36 114.8(18) . . ?
C1 C38 C20 116.0(15) . . ?
N1 C39 C9 114.6(16) . . ?
C37 C40 C25 111.2(18) . . ?
C27 C41 C57 113.5(18) . . ?
C27 C41 C49 116(2) . . ?
C57 C41 C49 105.6(19) . . ?
C46 C42 C45 113.8(18) . . ?
C57 C43 N6 107.2(18) . . ?
C48 C44 C46 111.9(18) . . ?
N5 C45 C42 109.0(16) . . ?
C42 C46 C5 113.4(18) . . ?
C42 C46 C44 107.1(16) . . ?
C5 C46 C44 112(2) . . ?
N3 C47 C21 111.7(19) . . ?
N5 C48 C44 110.9(16) . . ?
C50 C49 C41 108.9(18) 2_646 . ?
C31 C50 C49 116.0(19) . 2_656 ?
C52 C51 C24 112.4(18) . 3_576 ?
C37 C52 C51 118.5(19) . . ?
C55 C53 C5 116.8(18) 3_576 . ?
N8 C54 C15 112.9(15) . 4_576 ?
C53 C55 C14 114.0(16) 3_576 . ?
N8 C56 C23 115.0(18) . . ?
C41 C57 C43 110.0(18) . . ?
C59 C58 C35 114.5(19) . . ?
N3 C59 C58 112.8(19) . . ?

loop_
_geom_bond_atom_site_label_1
_geom_bond_atom_site_label_2
_geom_bond_distance
_geom_bond_site_symmetry_2
_geom_bond_publ_flag
In1 S11 2.405(4) . ?
In1 S15 2.440(4) . ?
In1 S10 2.502(4) . ?
In1 S20 2.536(4) . ?
In2 S12 2.444(4) . ?
In2 S24 2.459(4) . ?
In2 S21 2.461(4) . ?
In2 S20 2.509(4) . ?
In3 S19 2.450(4) . ?
In3 S14 2.467(4) . ?
In3 S11 2.471(4) . ?
In3 S13 2.478(4) . ?
In4 S19 2.431(4) 1_655 ?
In4 S22 2.469(4) . ?
In4 S12 2.470(4) . ?
In4 S15 2.497(4) . ?
In5 S16 2.436(4) . ?
In5 S17 2.439(4) . ?
In5 S14 2.442(4) . ?
In5 S20 2.542(4) . ?
In6 S17 2.414(4) . ?
In6 S13 2.434(4) . ?
In6 S18 2.443(5) . ?
In6 S10 2.563(4) . ?
In7 S18 2.426(5) 4_576 ?
In7 S25 2.461(4) . ?
In7 S26 2.493(4) . ?
In7 S23 2.500(5) . ?
In7 In8 3.3237(17) . ?
In8 S16 2.432(4) . ?
In8 S24 2.462(4) . ?
In8 S26 2.489(4) . ?
In8 S23 2.499(4) . ?
In9 S22 2.427(4) . ?
In9 S21 2.451(4) . ?
In9 S25 2.461(4) 4_575 ?
In9 S10 2.510(4) . ?
S18 In7 2.426(5) 4_575 ?
S19 In4 2.431(4) 1_455 ?
S25 In9 2.461(4) 4_576 ?
N1 C39 1.45(2) . ?
N1 C7 1.48(2) . ?
N2 C25 1.43(2) . ?
N2 C34 1.52(2) . ?
N3 C47 1.41(3) . ?
N3 C59 1.43(3) . ?
N4 C3 1.45(2) . ?
N4 C2 1.48(2) . ?
N5 C48 1.42(2) . ?
N5 C45 1.44(2) . ?
N6 C26 1.40(3) . ?
N6 C43 1.59(3) . ?
N7 C16 1.48(2) . ?
N7 C28 1.50(2) . ?
N8 C54 1.42(2) . ?
N8 C56 1.44(3) . ?
C1 C23 1.47(3) 2_556 ?
C1 C15 1.52(3) 3_576 ?
C1 C38 1.54(3) . ?
C2 C4 1.49(2) . ?
C3 C18 1.49(3) . ?
C4 C19 1.55(3) . ?
C5 C46 1.49(3) . ?
C5 C53 1.52(3) . ?
C6 C7 1.51(3) . ?
C6 C8 1.57(3) . ?
C8 C9 1.53(2) . ?
C8 C22 1.53(3) . ?
C9 C39 1.53(3) . ?
C13 C28 1.51(3) . ?
C13 C14 1.52(2) 4_676 ?
C14 C13 1.52(2) 4_475 ?
C14 C29 1.53(2) 4_475 ?
C14 C55 1.53(2) . ?
C15 C1 1.52(3) 3_576 ?
C15 C54 1.53(3) 4_575 ?
C16 C29 1.49(3) . ?
C18 C19 1.52(3) . ?
C19 C24 1.53(3) . ?
C20 C38 1.55(2) . ?
C20 C22 1.55(2) . ?
C21 C35 1.50(3) . ?
C21 C47 1.52(3) . ?
C23 C1 1.47(3) 2_546 ?
C23 C56 1.49(3) . ?
C24 C51 1.56(3) 3_576 ?
C25 C40 1.55(3) . ?
C26 C27 1.52(3) . ?
C27 C41 1.50(3) . ?
C29 C14 1.53(2) 4_676 ?
C31 C50 1.53(3) . ?
C31 C35 1.55(3) . ?
C34 C36 1.45(3) . ?
C35 C58 1.54(3) . ?
C36 C37 1.54(3) . ?
C37 C40 1.44(3) . ?
C37 C52 1.51(3) . ?
C41 C57 1.51(3) . ?
C41 C49 1.59(3) . ?
C42 C46 1.48(3) . ?
C42 C45 1.53(3) . ?
C43 C57 1.58(3) . ?
C44 C48 1.52(3) . ?
C44 C46 1.52(3) . ?
C49 C50 1.56(3) 2_646 ?
C50 C49 1.56(3) 2_656 ?
C51 C52 1.54(3) . ?
C51 C24 1.56(3) 3_576 ?
C53 C55 1.48(3) 3_576 ?
C54 C15 1.53(3) 4_576 ?
C55 C53 1.48(3) 3_576 ?
C58 C59 1.44(3) . ?
